data_7035510
loop_
_publ_author_name
'Yu, Changjiang'
'Hao, Erhong'
'Li, Tingting'
'Wang, Jun'
'Sheng, Wanle'
'Wei, Yun'
'Mu, Xiaolong'
'Jiao, Lijuan'

_publ_section_title
;
 Dipyrrolylquinoxaline difluoroborates with intense red solid-state
 fluorescence.
;
_journal_issue 31
_journal_name_full 'Dalton transactions (Cambridge, England : 2003)'
_journal_page_first 13897
_journal_page_last 13905
_journal_paper_doi 10.1039/c5dt02012c
_journal_volume 44
_journal_year 2015
_chemical_formula_sum 'C20 H20 N4'
_chemical_formula_weight 316.40
_chemical_name_systematic
; 
 ? 
;
_space_group_IT_number 13
_symmetry_cell_setting monoclinic
_symmetry_space_group_name_Hall '-P 2yc'
_symmetry_space_group_name_H-M 'P 1 2/c 1'
_atom_sites_solution_hydrogens geom
_atom_sites_solution_primary direct
_atom_sites_solution_secondary difmap
_audit_creation_method SHELXL-97
_audit_update_record
;
2015-05-28 deposited with the CCDC.
2015-06-22 downloaded from the CCDC.
;
_cell_angle_alpha 90.00
_cell_angle_beta 100.161(2)
_cell_angle_gamma 90.00
_cell_formula_units_Z 10
_cell_length_a 30.722(5)
_cell_length_b 10.9071(18)
_cell_length_c 15.974(3)
_cell_measurement_reflns_used 8193
_cell_measurement_temperature 293(2)
_cell_measurement_theta_max 23.94
_cell_measurement_theta_min 2.27
_cell_volume 5268.7(16)
_computing_cell_refinement 'Bruker SMART'
_computing_data_collection 'Bruker SMART'
_computing_data_reduction 'Bruker SAINT'
_computing_molecular_graphics 'Bruker SHELXTL'
_computing_publication_material 'Bruker SHELXTL'
_computing_structure_refinement 'SHELXL-97 (Sheldrick, 1997)'
_computing_structure_solution 'SHELXS-97 (Sheldrick, 1990)'
_diffrn_ambient_temperature 293(2)
_diffrn_measured_fraction_theta_full 0.989
_diffrn_measured_fraction_theta_max 0.989
_diffrn_measurement_device_type 'CCD area detector'
_diffrn_measurement_method 'phi and omega scans'
_diffrn_radiation_monochromator graphite
_diffrn_radiation_source 'fine-focus sealed tube'
_diffrn_radiation_type MoK\a
_diffrn_radiation_wavelength 0.71073
_diffrn_reflns_av_R_equivalents 0.0565
_diffrn_reflns_av_sigmaI/netI 0.0794
_diffrn_reflns_limit_h_max 40
_diffrn_reflns_limit_h_min -35
_diffrn_reflns_limit_k_max 14
_diffrn_reflns_limit_k_min -14
_diffrn_reflns_limit_l_max 20
_diffrn_reflns_limit_l_min -20
_diffrn_reflns_number 44304
_diffrn_reflns_theta_full 27.65
_diffrn_reflns_theta_max 27.65
_diffrn_reflns_theta_min 1.87
_exptl_absorpt_coefficient_mu 0.061
_exptl_absorpt_correction_T_max 0.9921
_exptl_absorpt_correction_T_min 0.9903
_exptl_absorpt_correction_type multi-scan
_exptl_crystal_colour colorless
_exptl_crystal_density_diffrn 0.997
_exptl_crystal_density_method 'not measured'
_exptl_crystal_description block
_exptl_crystal_F_000 1680
_exptl_crystal_size_max 0.16
_exptl_crystal_size_mid 0.15
_exptl_crystal_size_min 0.13
_platon_squeeze_details
;
;
_refine_diff_density_max 0.274
_refine_diff_density_min -0.265
_refine_diff_density_rms 0.068
_refine_ls_extinction_method none
_refine_ls_goodness_of_fit_ref 1.015
_refine_ls_hydrogen_treatment mixed
_refine_ls_matrix_type full
_refine_ls_number_parameters 551
_refine_ls_number_reflns 12168
_refine_ls_number_restraints 0
_refine_ls_restrained_S_all 1.015
_refine_ls_R_factor_all 0.1551
_refine_ls_R_factor_gt 0.0933
_refine_ls_shift/su_max 0.007
_refine_ls_shift/su_mean 0.000
_refine_ls_structure_factor_coef Fsqd
_refine_ls_weighting_details 'calc w=1/[\s^2^(Fo^2^)+(0.1628P)^2^+0.0000P] where P=(Fo^2^+2Fc^2^)/3'
_refine_ls_weighting_scheme calc
_refine_ls_wR_factor_gt 0.2764
_refine_ls_wR_factor_ref 0.3024
_reflns_number_gt 5458
_reflns_number_total 12168
_reflns_threshold_expression >2sigma(I)
_cod_data_source_file c5dt02012c2.cif
_cod_data_source_block 150116a_0m
_cod_depositor_comments
;
The following automatic conversions were performed:

'_symmetry_cell_setting' value 'Monoclinic' changed to 'monoclinic'
according to
/usr/data/users/saulius/crontab/automatic-downloads/rss-feeds/RSC/lib/dictionaries/cif_core.dic
dictionary named 'cif_core.dic' version 2.4.2 from 2011-04-26.

Automatic conversion script
Id: cif_fix_values 3271 2015-04-21 07:52:19Z andrius 

 Adding full bibliography for 7035507--7035510.cif.
;
_cod_original_sg_symbol_H-M P2/c
_cod_database_code 7035510

loop_
_symmetry_equiv_pos_as_xyz
'x, y, z'
'-x, y, -z+1/2'
'-x, -y, -z'
'x, -y, z-1/2'

loop_
_atom_site_label
_atom_site_type_symbol
_atom_site_fract_x
_atom_site_fract_y
_atom_site_fract_z
_atom_site_U_iso_or_equiv
_atom_site_adp_type
_atom_site_occupancy
_atom_site_symmetry_multiplicity
_atom_site_calc_flag
_atom_site_refinement_flags
C1 C 0.43140(10) 0.2920(3) 0.3435(2) 0.0478(8) Uani 1 1 d .
C2 C 0.45971(13) 0.3224(4) 0.4190(2) 0.0642(10) Uani 1 1 d .
H2 H 0.4892 0.2983 0.4265 0.077 Uiso 1 1 calc R
C3 C 0.44543(15) 0.3856(4) 0.4813(3) 0.0746(12) Uani 1 1 d .
H3 H 0.4651 0.4086 0.5298 0.090 Uiso 1 1 calc R
C4 C 0.40052(16) 0.4165(4) 0.4722(3) 0.0741(12) Uani 1 1 d .
H4 H 0.3902 0.4535 0.5173 0.089 Uiso 1 1 calc R
C5 C 0.37209(13) 0.3938(4) 0.3997(3) 0.0639(10) Uani 1 1 d .
H5 H 0.3429 0.4199 0.3941 0.077 Uiso 1 1 calc R
C6 C 0.38614(11) 0.3307(3) 0.3317(2) 0.0493(8) Uani 1 1 d .
C7 C 0.37475(9) 0.2560(3) 0.1941(2) 0.0447(8) Uani 1 1 d .
C8 C 0.41696(10) 0.1926(3) 0.2137(2) 0.0452(8) Uani 1 1 d .
C9 C 0.42932(10) 0.0923(3) 0.1608(2) 0.0477(8) Uani 1 1 d .
C10 C 0.40456(11) -0.0026(3) 0.1202(2) 0.0539(9) Uani 1 1 d .
C11 C 0.43547(12) -0.0813(4) 0.0927(3) 0.0663(11) Uani 1 1 d .
H11 H 0.4287 -0.1543 0.0631 0.080 Uiso 1 1 calc R
C12 C 0.47668(12) -0.0341(4) 0.1161(3) 0.0607(10) Uani 1 1 d .
C13 C 0.35462(12) -0.0284(4) 0.1116(3) 0.0785(13) Uani 1 1 d .
H13A H 0.3452 -0.0107 0.1645 0.118 Uiso 1 1 calc R
H13B H 0.3489 -0.1130 0.0972 0.118 Uiso 1 1 calc R
H13C H 0.3386 0.0225 0.0676 0.118 Uiso 1 1 calc R
C14 C 0.52210(14) -0.0771(5) 0.1060(4) 0.0958(16) Uani 1 1 d .
H14A H 0.5344 -0.0206 0.0704 0.144 Uiso 1 1 calc R
H14B H 0.5200 -0.1569 0.0803 0.144 Uiso 1 1 calc R
H14C H 0.5408 -0.0810 0.1608 0.144 Uiso 1 1 calc R
C15 C 0.34863(10) 0.2637(3) 0.1083(2) 0.0453(8) Uani 1 1 d .
C16 C 0.36036(10) 0.2722(3) 0.0289(2) 0.0489(8) Uani 1 1 d .
C17 C 0.32208(11) 0.2917(4) -0.0290(2) 0.0570(9) Uani 1 1 d .
H17 H 0.3201 0.3025 -0.0873 0.068 Uiso 1 1 calc R
C18 C 0.28761(10) 0.2925(3) 0.0143(2) 0.0513(8) Uani 1 1 d .
C19 C 0.23827(11) 0.3007(4) -0.0148(3) 0.0682(11) Uani 1 1 d .
H19A H 0.2238 0.2423 0.0160 0.102 Uiso 1 1 calc R
H19B H 0.2312 0.2833 -0.0745 0.102 Uiso 1 1 calc R
H19C H 0.2284 0.3818 -0.0042 0.102 Uiso 1 1 calc R
C20 C 0.40678(12) 0.2663(4) 0.0062(3) 0.0696(11) Uani 1 1 d .
H20A H 0.4281 0.2938 0.0538 0.104 Uiso 1 1 calc R
H20B H 0.4080 0.3180 -0.0419 0.104 Uiso 1 1 calc R
H20C H 0.4133 0.1833 -0.0074 0.104 Uiso 1 1 calc R
C21 C 0.17689(10) 0.0937(3) 0.2137(2) 0.0495(8) Uani 1 1 d .
C22 C 0.15376(13) -0.0140(3) 0.1810(3) 0.0677(11) Uani 1 1 d .
H22 H 0.1267 -0.0315 0.1967 0.081 Uiso 1 1 calc R
C23 C 0.16951(13) -0.0901(4) 0.1289(3) 0.0707(11) Uani 1 1 d .
H23 H 0.1537 -0.1596 0.1081 0.085 Uiso 1 1 calc R
C24 C 0.21045(14) -0.0640(4) 0.1058(3) 0.0730(11) Uani 1 1 d .
H24 H 0.2223 -0.1192 0.0715 0.088 Uiso 1 1 calc R
C25 C 0.23337(12) 0.0399(3) 0.1320(3) 0.0601(9) Uani 1 1 d .
H25 H 0.2600 0.0567 0.1143 0.072 Uiso 1 1 calc R
C26 C 0.21641(10) 0.1210(3) 0.1855(2) 0.0475(8) Uani 1 1 d .
C27 C 0.21933(10) 0.3059(3) 0.2585(2) 0.0456(8) Uani 1 1 d .
C28 C 0.18512(10) 0.2633(3) 0.3019(2) 0.0444(8) Uani 1 1 d .
C29 C 0.17645(10) 0.3169(3) 0.3791(2) 0.0467(8) Uani 1 1 d .
C30 C 0.20457(11) 0.3618(3) 0.4509(2) 0.0505(8) Uani 1 1 d .
C31 C 0.17824(12) 0.3828(3) 0.5137(2) 0.0583(9) Uani 1 1 d .
H31 H 0.1882 0.4123 0.5684 0.070 Uiso 1 1 calc R
C32 C 0.13451(11) 0.3513(3) 0.4793(2) 0.0559(9) Uani 1 1 d .
C33 C 0.25420(11) 0.3701(4) 0.4639(3) 0.0665(11) Uani 1 1 d .
H33A H 0.2656 0.3010 0.4374 0.100 Uiso 1 1 calc R
H33B H 0.2660 0.3701 0.5236 0.100 Uiso 1 1 calc R
H33C H 0.2626 0.4445 0.4388 0.100 Uiso 1 1 calc R
C34 C 0.09374(14) 0.3537(5) 0.5168(3) 0.0828(13) Uani 1 1 d .
H34A H 0.0734 0.4123 0.4869 0.124 Uiso 1 1 calc R
H34B H 0.1010 0.3766 0.5757 0.124 Uiso 1 1 calc R
H34C H 0.0804 0.2739 0.5123 0.124 Uiso 1 1 calc R
C35 C 0.23456(10) 0.4318(3) 0.2621(2) 0.0478(8) Uani 1 1 d .
C36 C 0.21117(11) 0.5432(3) 0.2659(2) 0.0488(8) Uani 1 1 d .
C37 C 0.24127(12) 0.6366(3) 0.2514(2) 0.0595(10) Uani 1 1 d .
H37 H 0.2354 0.7203 0.2499 0.071 Uiso 1 1 calc R
C38 C 0.28057(12) 0.5830(3) 0.2398(2) 0.0562(9) Uani 1 1 d .
C39 C 0.16542(11) 0.5635(3) 0.2758(3) 0.0627(10) Uani 1 1 d .
H39A H 0.1473 0.4979 0.2491 0.094 Uiso 1 1 calc R
H39B H 0.1552 0.6399 0.2496 0.094 Uiso 1 1 calc R
H39C H 0.1637 0.5662 0.3352 0.094 Uiso 1 1 calc R
C40 C 0.32234(13) 0.6400(4) 0.2228(3) 0.0758(12) Uani 1 1 d .
H40A H 0.3451 0.6312 0.2720 0.114 Uiso 1 1 calc R
H40B H 0.3174 0.7255 0.2102 0.114 Uiso 1 1 calc R
H40C H 0.3314 0.5999 0.1752 0.114 Uiso 1 1 calc R
C41 C 0.02140(15) 0.5963(4) 0.2675(4) 0.1002(17) Uani 1 1 d .
H41 H 0.0360 0.6710 0.2778 0.120 Uiso 1 1 calc R
C42 C 0.04467(13) 0.4896(3) 0.2890(3) 0.0783(13) Uani 1 1 d .
H42 H 0.0743 0.4916 0.3148 0.094 Uiso 1 1 calc R
C43 C 0.02203(11) 0.3760(3) 0.2705(3) 0.0562(9) Uani 1 1 d .
C44 C 0.02140(10) 0.1671(3) 0.2774(2) 0.0462(8) Uani 1 1 d .
C45 C 0.04109(10) 0.0560(3) 0.3186(2) 0.0487(8) Uani 1 1 d .
C46 C 0.02138(12) -0.0419(3) 0.3549(3) 0.0615(10) Uani 1 1 d .
C47 C 0.05833(13) -0.1145(4) 0.3927(3) 0.0753(12) Uani 1 1 d .
H47 H 0.0561 -0.1869 0.4225 0.090 Uiso 1 1 calc R
C48 C 0.09783(12) -0.0641(4) 0.3797(3) 0.0649(10) Uani 1 1 d .
C49 C -0.02414(15) -0.0666(5) 0.3649(4) 0.0974(16) Uani 1 1 d .
H49A H -0.0401 0.0093 0.3635 0.146 Uiso 1 1 calc R
H49B H -0.0242 -0.1068 0.4183 0.146 Uiso 1 1 calc R
H49C H -0.0381 -0.1185 0.3194 0.146 Uiso 1 1 calc R
C50 C 0.14394(14) -0.0995(5) 0.4069(4) 0.0967(16) Uani 1 1 d .
H50A H 0.1551 -0.1341 0.3597 0.145 Uiso 1 1 calc R
H50B H 0.1460 -0.1591 0.4516 0.145 Uiso 1 1 calc R
H50C H 0.1611 -0.0286 0.4273 0.145 Uiso 1 1 calc R
N1 N 0.44514(8) 0.2193(3) 0.28432(17) 0.0472(7) Uani 1 1 d .
N2 N 0.35955(8) 0.3158(3) 0.25468(18) 0.0514(7) Uani 1 1 d .
N3 N 0.47254(8) 0.0720(3) 0.15686(17) 0.0488(7) Uani 1 1 d .
H3A H 0.4940 0.1198 0.1774 0.059 Uiso 1 1 calc R
N4 N 0.30443(8) 0.2774(2) 0.09759(17) 0.0456(6) Uani 1 1 d .
H4A H 0.2892 0.2767 0.1379 0.055 Uiso 1 1 calc R
N5 N 0.23661(8) 0.2324(2) 0.20665(18) 0.0479(7) Uani 1 1 d .
N6 N 0.16170(8) 0.1649(2) 0.27366(19) 0.0519(7) Uani 1 1 d .
N7 N 0.27554(9) 0.4620(2) 0.24435(18) 0.0495(7) Uani 1 1 d .
H7 H 0.2954 0.4093 0.2371 0.059 Uiso 1 1 calc R
N8 N 0.13454(8) 0.3114(3) 0.40065(19) 0.0503(7) Uani 1 1 d .
H8 H 0.1114 0.2854 0.3671 0.060 Uiso 1 1 calc R
N9 N 0.04297(8) 0.2706(3) 0.29498(19) 0.0531(7) Uani 1 1 d .
N10 N 0.08629(9) 0.0425(3) 0.3345(2) 0.0605(8) Uani 1 1 d .
H10 H 0.1047 0.0931 0.3186 0.073 Uiso 1 1 calc R

loop_
_atom_site_aniso_label
_atom_site_aniso_U_11
_atom_site_aniso_U_22
_atom_site_aniso_U_33
_atom_site_aniso_U_23
_atom_site_aniso_U_13
_atom_site_aniso_U_12
C1 0.0385(17) 0.0495(19) 0.0507(19) -0.0003(15) -0.0047(14) -0.0011(14)
C2 0.057(2) 0.077(3) 0.054(2) -0.009(2) -0.0041(18) 0.0063(19)
C3 0.077(3) 0.076(3) 0.062(3) -0.006(2) -0.014(2) -0.003(2)
C4 0.094(3) 0.078(3) 0.051(2) -0.013(2) 0.014(2) 0.000(2)
C5 0.052(2) 0.068(2) 0.069(3) -0.012(2) 0.0049(18) 0.0112(18)
C6 0.050(2) 0.056(2) 0.0431(19) -0.0047(15) 0.0103(15) 0.0042(15)
C7 0.0276(15) 0.0524(19) 0.0520(19) -0.0037(15) 0.0011(13) -0.0043(13)
C8 0.0322(16) 0.0490(18) 0.0524(19) -0.0039(15) 0.0020(14) 0.0043(13)
C9 0.0308(16) 0.0489(18) 0.061(2) -0.0065(16) 0.0006(14) 0.0078(13)
C10 0.0437(19) 0.058(2) 0.061(2) -0.0085(17) 0.0117(16) -0.0074(15)
C11 0.053(2) 0.056(2) 0.087(3) -0.024(2) 0.003(2) 0.0037(17)
C12 0.047(2) 0.068(2) 0.067(2) -0.0045(19) 0.0113(18) 0.0159(17)
C13 0.049(2) 0.075(3) 0.113(4) -0.028(2) 0.021(2) -0.0199(19)
C14 0.057(3) 0.095(3) 0.134(4) -0.024(3) 0.014(3) 0.019(2)
C15 0.0337(16) 0.0459(18) 0.054(2) -0.0082(15) 0.0030(14) 0.0048(13)
C16 0.0423(18) 0.0533(19) 0.051(2) 0.0070(16) 0.0076(15) 0.0058(15)
C17 0.051(2) 0.072(2) 0.050(2) 0.0009(17) 0.0147(17) 0.0045(17)
C18 0.0385(18) 0.058(2) 0.055(2) 0.0002(16) 0.0032(15) 0.0038(15)
C19 0.045(2) 0.086(3) 0.069(3) 0.016(2) -0.0034(18) 0.0054(19)
C20 0.055(2) 0.084(3) 0.071(3) 0.012(2) 0.0114(19) 0.004(2)
C21 0.0418(18) 0.0531(19) 0.054(2) -0.0096(16) 0.0103(15) -0.0055(15)
C22 0.055(2) 0.062(2) 0.091(3) -0.025(2) 0.029(2) -0.0145(18)
C23 0.063(3) 0.067(3) 0.083(3) -0.026(2) 0.017(2) -0.0089(19)
C24 0.081(3) 0.051(2) 0.089(3) -0.020(2) 0.019(2) -0.001(2)
C25 0.053(2) 0.056(2) 0.072(2) -0.0111(18) 0.0145(18) -0.0017(17)
C26 0.0413(18) 0.0418(17) 0.058(2) -0.0088(15) 0.0058(15) -0.0021(13)
C27 0.0336(16) 0.0452(17) 0.054(2) -0.0002(15) -0.0040(14) -0.0016(13)
C28 0.0330(16) 0.0440(17) 0.054(2) -0.0058(15) 0.0023(14) 0.0035(13)
C29 0.0404(18) 0.0485(18) 0.052(2) 0.0005(15) 0.0098(15) -0.0037(14)
C30 0.0389(18) 0.057(2) 0.054(2) 0.0041(16) 0.0042(15) -0.0037(15)
C31 0.065(2) 0.063(2) 0.045(2) 0.0033(17) 0.0058(17) -0.0045(18)
C32 0.045(2) 0.064(2) 0.060(2) 0.0107(18) 0.0150(17) -0.0028(16)
C33 0.041(2) 0.084(3) 0.069(3) -0.002(2) -0.0058(17) -0.0099(18)
C34 0.068(3) 0.118(4) 0.067(3) 0.005(3) 0.028(2) 0.012(3)
C35 0.0397(18) 0.0470(18) 0.054(2) -0.0069(15) 0.0004(14) -0.0032(14)
C36 0.0465(19) 0.0461(18) 0.0505(19) -0.0012(15) -0.0004(15) 0.0013(14)
C37 0.066(2) 0.0466(19) 0.060(2) 0.0033(16) -0.0037(18) -0.0073(17)
C38 0.060(2) 0.050(2) 0.057(2) 0.0009(16) 0.0045(17) -0.0090(17)
C39 0.052(2) 0.055(2) 0.077(3) -0.0037(19) 0.0014(18) 0.0095(17)
C40 0.067(3) 0.070(3) 0.090(3) 0.003(2) 0.013(2) -0.024(2)
C41 0.082(3) 0.051(2) 0.154(5) 0.007(3) -0.019(3) -0.015(2)
C42 0.051(2) 0.047(2) 0.131(4) -0.001(2) 0.001(2) -0.0105(17)
C43 0.0480(19) 0.0426(18) 0.074(2) -0.0028(17) 0.0006(17) -0.0055(15)
C44 0.0298(15) 0.0513(19) 0.055(2) 0.0017(15) 0.0012(14) 0.0013(13)
C45 0.0301(16) 0.0437(18) 0.070(2) 0.0004(16) 0.0021(15) 0.0011(13)
C46 0.049(2) 0.058(2) 0.075(3) 0.0182(19) 0.0008(18) -0.0033(17)
C47 0.064(3) 0.055(2) 0.102(3) 0.025(2) 0.002(2) 0.0037(19)
C48 0.043(2) 0.061(2) 0.082(3) 0.008(2) -0.0099(18) 0.0039(17)
C49 0.071(3) 0.088(3) 0.129(4) 0.044(3) 0.006(3) -0.007(2)
C50 0.058(3) 0.085(3) 0.135(4) 0.024(3) -0.016(3) 0.022(2)
N1 0.0323(13) 0.0567(16) 0.0493(16) -0.0042(13) -0.0018(12) 0.0008(12)
N2 0.0352(14) 0.0619(18) 0.0547(18) -0.0115(14) 0.0018(13) 0.0039(12)
N3 0.0302(14) 0.0590(17) 0.0562(17) -0.0039(14) 0.0051(12) 0.0017(12)
N4 0.0315(13) 0.0572(16) 0.0466(16) -0.0028(13) 0.0028(11) 0.0014(11)
N5 0.0349(14) 0.0459(15) 0.0618(18) -0.0090(13) 0.0057(12) -0.0029(11)
N6 0.0338(14) 0.0492(16) 0.0705(19) -0.0125(14) 0.0032(13) -0.0082(12)
N7 0.0423(15) 0.0474(16) 0.0603(18) -0.0090(13) 0.0130(13) -0.0033(12)
N8 0.0345(14) 0.0521(16) 0.0626(19) -0.0085(14) 0.0038(13) -0.0044(12)
N9 0.0344(14) 0.0454(16) 0.076(2) -0.0054(14) 0.0011(13) -0.0029(12)
N10 0.0417(16) 0.0449(16) 0.088(2) 0.0028(15) -0.0083(15) 0.0002(12)

loop_
_atom_type_symbol
_atom_type_description
_atom_type_scat_dispersion_real
_atom_type_scat_dispersion_imag
_atom_type_scat_source
C C 0.0033 0.0016 'International Tables Vol C Tables 4.2.6.8 and 6.1.1.4'
H H 0.0000 0.0000 'International Tables Vol C Tables 4.2.6.8 and 6.1.1.4'
N N 0.0061 0.0033 'International Tables Vol C Tables 4.2.6.8 and 6.1.1.4'

loop_
_geom_angle_atom_site_label_1
_geom_angle_atom_site_label_2
_geom_angle_atom_site_label_3
_geom_angle
_geom_angle_site_symmetry_1
_geom_angle_site_symmetry_3
N1 C1 C2 121.2(3) . .
N1 C1 C6 119.6(3) . .
C2 C1 C6 119.1(3) . .
C3 C2 C1 121.7(4) . .
C3 C2 H2 119.2 . .
C1 C2 H2 119.2 . .
C2 C3 C4 119.3(4) . .
C2 C3 H3 120.3 . .
C4 C3 H3 120.3 . .
C5 C4 C3 121.5(4) . .
C5 C4 H4 119.3 . .
C3 C4 H4 119.3 . .
C4 C5 C6 120.7(4) . .
C4 C5 H5 119.7 . .
C6 C5 H5 119.7 . .
N2 C6 C5 122.4(3) . .
N2 C6 C1 119.9(3) . .
C5 C6 C1 117.5(3) . .
N2 C7 C8 119.7(3) . .
N2 C7 C15 116.9(3) . .
C8 C7 C15 123.3(3) . .
N1 C8 C7 120.1(3) . .
N1 C8 C9 117.0(3) . .
C7 C8 C9 122.7(3) . .
N3 C9 C10 108.6(3) . .
N3 C9 C8 120.1(3) . .
C10 C9 C8 130.7(3) . .
C9 C10 C11 105.0(3) . .
C9 C10 C13 129.6(3) . .
C11 C10 C13 125.2(3) . .
C12 C11 C10 109.3(3) . .
C12 C11 H11 125.4 . .
C10 C11 H11 125.4 . .
N3 C12 C11 107.3(3) . .
N3 C12 C14 119.2(4) . .
C11 C12 C14 133.5(4) . .
C10 C13 H13A 109.5 . .
C10 C13 H13B 109.5 . .
H13A C13 H13B 109.5 . .
C10 C13 H13C 109.5 . .
H13A C13 H13C 109.5 . .
H13B C13 H13C 109.5 . .
C12 C14 H14A 109.5 . .
C12 C14 H14B 109.5 . .
H14A C14 H14B 109.5 . .
C12 C14 H14C 109.5 . .
H14A C14 H14C 109.5 . .
H14B C14 H14C 109.5 . .
N4 C15 C16 107.2(3) . .
N4 C15 C7 120.0(3) . .
C16 C15 C7 132.5(3) . .
C17 C16 C15 107.3(3) . .
C17 C16 C20 124.5(3) . .
C15 C16 C20 128.2(3) . .
C18 C17 C16 107.9(3) . .
C18 C17 H17 126.0 . .
C16 C17 H17 126.0 . .
N4 C18 C17 107.6(3) . .
N4 C18 C19 120.0(3) . .
C17 C18 C19 132.3(3) . .
C18 C19 H19A 109.5 . .
C18 C19 H19B 109.5 . .
H19A C19 H19B 109.5 . .
C18 C19 H19C 109.5 . .
H19A C19 H19C 109.5 . .
H19B C19 H19C 109.5 . .
C16 C20 H20A 109.5 . .
C16 C20 H20B 109.5 . .
H20A C20 H20B 109.5 . .
C16 C20 H20C 109.5 . .
H20A C20 H20C 109.5 . .
H20B C20 H20C 109.5 . .
N6 C21 C26 121.5(3) . .
N6 C21 C22 120.8(3) . .
C26 C21 C22 117.6(3) . .
C23 C22 C21 122.2(4) . .
C23 C22 H22 118.9 . .
C21 C22 H22 118.9 . .
C22 C23 C24 118.8(4) . .
C22 C23 H23 120.6 . .
C24 C23 H23 120.6 . .
C25 C24 C23 121.9(4) . .
C25 C24 H24 119.1 . .
C23 C24 H24 119.1 . .
C24 C25 C26 119.2(4) . .
C24 C25 H25 120.4 . .
C26 C25 H25 120.4 . .
N5 C26 C25 120.6(3) . .
N5 C26 C21 119.2(3) . .
C25 C26 C21 120.1(3) . .
N5 C27 C28 120.9(3) . .
N5 C27 C35 115.8(3) . .
C28 C27 C35 123.2(3) . .
N6 C28 C29 116.8(3) . .
N6 C28 C27 119.9(3) . .
C29 C28 C27 123.2(3) . .
N8 C29 C30 106.0(3) . .
N8 C29 C28 121.1(3) . .
C30 C29 C28 132.0(3) . .
C29 C30 C31 106.9(3) . .
C29 C30 C33 126.7(3) . .
C31 C30 C33 125.8(3) . .
C32 C31 C30 108.1(3) . .
C32 C31 H31 125.9 . .
C30 C31 H31 125.9 . .
N8 C32 C31 106.9(3) . .
N8 C32 C34 122.0(3) . .
C31 C32 C34 131.1(4) . .
C30 C33 H33A 109.5 . .
C30 C33 H33B 109.5 . .
H33A C33 H33B 109.5 . .
C30 C33 H33C 109.5 . .
H33A C33 H33C 109.5 . .
H33B C33 H33C 109.5 . .
C32 C34 H34A 109.5 . .
C32 C34 H34B 109.5 . .
H34A C34 H34B 109.5 . .
C32 C34 H34C 109.5 . .
H34A C34 H34C 109.5 . .
H34B C34 H34C 109.5 . .
N7 C35 C36 107.0(3) . .
N7 C35 C27 121.2(3) . .
C36 C35 C27 130.6(3) . .
C35 C36 C37 104.9(3) . .
C35 C36 C39 129.8(3) . .
C37 C36 C39 125.1(3) . .
C38 C37 C36 109.1(3) . .
C38 C37 H37 125.4 . .
C36 C37 H37 125.4 . .
N7 C38 C37 107.4(3) . .
N7 C38 C40 122.3(3) . .
C37 C38 C40 130.4(3) . .
C36 C39 H39A 109.5 . .
C36 C39 H39B 109.5 . .
H39A C39 H39B 109.5 . .
C36 C39 H39C 109.5 . .
H39A C39 H39C 109.5 . .
H39B C39 H39C 109.5 . .
C38 C40 H40A 109.5 . .
C38 C40 H40B 109.5 . .
H40A C40 H40B 109.5 . .
C38 C40 H40C 109.5 . .
H40A C40 H40C 109.5 . .
H40B C40 H40C 109.5 . .
C41 C41 C42 122.3(2) 2 .
C41 C41 H41 118.9 2 .
C42 C41 H41 118.9 . .
C41 C42 C43 118.0(4) . .
C41 C42 H42 121.0 . .
C43 C42 H42 121.0 . .
N9 C43 C43 120.81(18) . 2
N9 C43 C42 119.5(3) . .
C43 C43 C42 119.6(2) 2 .
N9 C44 C44 120.03(19) . 2
N9 C44 C45 117.6(3) . .
C44 C44 C45 122.26(18) 2 .
N10 C45 C46 109.8(3) . .
N10 C45 C44 119.8(3) . .
C46 C45 C44 130.1(3) . .
C45 C46 C47 103.2(3) . .
C45 C46 C49 132.6(3) . .
C47 C46 C49 123.8(4) . .
C48 C47 C46 111.7(3) . .
C48 C47 H47 124.2 . .
C46 C47 H47 124.2 . .
C47 C48 N10 105.2(3) . .
C47 C48 C50 133.1(4) . .
N10 C48 C50 121.7(4) . .
C46 C49 H49A 109.5 . .
C46 C49 H49B 109.5 . .
H49A C49 H49B 109.5 . .
C46 C49 H49C 109.5 . .
H49A C49 H49C 109.5 . .
H49B C49 H49C 109.5 . .
C48 C50 H50A 109.5 . .
C48 C50 H50B 109.5 . .
H50A C50 H50B 109.5 . .
C48 C50 H50C 109.5 . .
H50A C50 H50C 109.5 . .
H50B C50 H50C 109.5 . .
C8 N1 C1 118.9(3) . .
C7 N2 C6 119.2(3) . .
C12 N3 C9 109.8(3) . .
C12 N3 H3A 125.1 . .
C9 N3 H3A 125.1 . .
C15 N4 C18 109.9(3) . .
C15 N4 H4A 125.0 . .
C18 N4 H4A 125.0 . .
C27 N5 C26 118.2(3) . .
C28 N6 C21 117.6(3) . .
C38 N7 C35 111.5(3) . .
C38 N7 H7 124.2 . .
C35 N7 H7 124.2 . .
C32 N8 C29 112.0(3) . .
C32 N8 H8 124.0 . .
C29 N8 H8 124.0 . .
C44 N9 C43 118.4(3) . .
C45 N10 C48 110.1(3) . .
C45 N10 H10 124.9 . .
C48 N10 H10 124.9 . .

loop_
_geom_bond_atom_site_label_1
_geom_bond_atom_site_label_2
_geom_bond_distance
_geom_bond_site_symmetry_2
C1 N1 1.357(4) .
C1 C2 1.397(5) .
C1 C6 1.433(4) .
C2 C3 1.346(6) .
C2 H2 0.9300 .
C3 C4 1.403(6) .
C3 H3 0.9300 .
C4 C5 1.345(5) .
C4 H4 0.9300 .
C5 C6 1.416(5) .
C5 H5 0.9300 .
C6 N2 1.361(4) .
C7 N2 1.318(4) .
C7 C8 1.454(4) .
C7 C15 1.463(4) .
C8 N1 1.328(4) .
C8 C9 1.473(4) .
C9 N3 1.358(4) .
C9 C10 1.377(5) .
C10 C11 1.408(5) .
C10 C13 1.542(5) .
C11 C12 1.357(5) .
C11 H11 0.9300 .
C12 N3 1.345(5) .
C12 C14 1.508(5) .
C13 H13A 0.9600 .
C13 H13B 0.9600 .
C13 H13C 0.9600 .
C14 H14A 0.9600 .
C14 H14B 0.9600 .
C14 H14C 0.9600 .
C15 N4 1.347(4) .
C15 C16 1.381(5) .
C16 C17 1.378(5) .
C16 C20 1.534(5) .
C17 C18 1.364(5) .
C17 H17 0.9300 .
C18 N4 1.350(4) .
C18 C19 1.508(5) .
C19 H19A 0.9600 .
C19 H19B 0.9600 .
C19 H19C 0.9600 .
C20 H20A 0.9600 .
C20 H20B 0.9600 .
C20 H20C 0.9600 .
C21 N6 1.377(4) .
C21 C26 1.400(4) .
C21 C22 1.423(5) .
C22 C23 1.326(5) .
C22 H22 0.9300 .
C23 C24 1.401(6) .
C23 H23 0.9300 .
C24 C25 1.361(5) .
C24 H24 0.9300 .
C25 C26 1.394(5) .
C25 H25 0.9300 .
C26 N5 1.379(4) .
C27 N5 1.328(4) .
C27 C28 1.435(4) .
C27 C35 1.449(4) .
C28 N6 1.326(4) .
C28 C29 1.431(5) .
C29 N8 1.392(4) .
C29 C30 1.398(5) .
C30 C31 1.414(5) .
C30 C33 1.505(5) .
C31 C32 1.402(5) .
C31 H31 0.9300 .
C32 N8 1.330(5) .
C32 C34 1.481(5) .
C33 H33A 0.9600 .
C33 H33B 0.9600 .
C33 H33C 0.9600 .
C34 H34A 0.9600 .
C34 H34B 0.9600 .
C34 H34C 0.9600 .
C35 N7 1.378(4) .
C35 C36 1.418(5) .
C36 C37 1.421(5) .
C36 C39 1.459(5) .
C37 C38 1.383(5) .
C37 H37 0.9300 .
C38 N7 1.333(4) .
C38 C40 1.493(5) .
C39 H39A 0.9600 .
C39 H39B 0.9600 .
C39 H39C 0.9600 .
C40 H40A 0.9600 .
C40 H40B 0.9600 .
C40 H40C 0.9600 .
C41 C41 1.335(9) 2
C41 C42 1.377(6) .
C41 H41 0.9300 .
C42 C43 1.426(5) .
C42 H42 0.9300 .
C43 N9 1.342(4) .
C43 C43 1.395(7) 2
C44 N9 1.314(4) .
C44 C44 1.445(6) 2
C44 C45 1.459(5) .
C45 N10 1.375(4) .
C45 C46 1.402(5) .
C46 C47 1.428(5) .
C46 C49 1.460(6) .
C47 C48 1.381(5) .
C47 H47 0.9300 .
C48 N10 1.381(5) .
C48 C50 1.458(5) .
C49 H49A 0.9600 .
C49 H49B 0.9600 .
C49 H49C 0.9600 .
C50 H50A 0.9600 .
C50 H50B 0.9600 .
C50 H50C 0.9600 .
N3 H3A 0.8600 .
N4 H4A 0.8600 .
N7 H7 0.8600 .
N8 H8 0.8600 .
N10 H10 0.8600 .

loop_
_geom_torsion_atom_site_label_1
_geom_torsion_atom_site_label_2
_geom_torsion_atom_site_label_3
_geom_torsion_atom_site_label_4
_geom_torsion
_geom_torsion_site_symmetry_1
_geom_torsion_site_symmetry_4
N1 C1 C2 C3 -174.2(4) . .
C6 C1 C2 C3 0.9(6) . .
C1 C2 C3 C4 3.3(7) . .
C2 C3 C4 C5 -5.8(7) . .
C3 C4 C5 C6 4.0(7) . .
C4 C5 C6 N2 -173.9(4) . .
C4 C5 C6 C1 0.3(6) . .
N1 C1 C6 N2 -13.1(5) . .
C2 C1 C6 N2 171.7(3) . .
N1 C1 C6 C5 172.5(3) . .
C2 C1 C6 C5 -2.7(5) . .
N2 C7 C8 N1 -17.2(5) . .
C15 C7 C8 N1 159.2(3) . .
N2 C7 C8 C9 158.7(3) . .
C15 C7 C8 C9 -24.9(5) . .
N1 C8 C9 N3 -32.7(5) . .
C7 C8 C9 N3 151.3(3) . .
N1 C8 C9 C10 136.7(4) . .
C7 C8 C9 C10 -39.3(6) . .
N3 C9 C10 C11 0.7(4) . .
C8 C9 C10 C11 -169.7(4) . .
N3 C9 C10 C13 175.6(4) . .
C8 C9 C10 C13 5.2(7) . .
C9 C10 C11 C12 -0.2(5) . .
C13 C10 C11 C12 -175.4(4) . .
C10 C11 C12 N3 -0.4(5) . .
C10 C11 C12 C14 178.8(5) . .
N2 C7 C15 N4 -30.2(4) . .
C8 C7 C15 N4 153.3(3) . .
N2 C7 C15 C16 142.0(4) . .
C8 C7 C15 C16 -34.4(5) . .
N4 C15 C16 C17 0.2(4) . .
C7 C15 C16 C17 -172.8(3) . .
N4 C15 C16 C20 178.2(3) . .
C7 C15 C16 C20 5.2(6) . .
C15 C16 C17 C18 -1.2(4) . .
C20 C16 C17 C18 -179.3(3) . .
C16 C17 C18 N4 1.8(4) . .
C16 C17 C18 C19 -175.1(4) . .
N6 C21 C22 C23 -174.0(4) . .
C26 C21 C22 C23 3.3(6) . .
C21 C22 C23 C24 0.4(7) . .
C22 C23 C24 C25 -3.1(7) . .
C23 C24 C25 C26 2.0(6) . .
C24 C25 C26 N5 -173.8(4) . .
C24 C25 C26 C21 1.8(6) . .
N6 C21 C26 N5 -11.4(5) . .
C22 C21 C26 N5 171.4(3) . .
N6 C21 C26 C25 172.9(3) . .
C22 C21 C26 C25 -4.3(5) . .
N5 C27 C28 N6 -19.2(5) . .
C35 C27 C28 N6 155.5(3) . .
N5 C27 C28 C29 156.3(3) . .
C35 C27 C28 C29 -29.0(5) . .
N6 C28 C29 N8 -31.2(4) . .
C27 C28 C29 N8 153.1(3) . .
N6 C28 C29 C30 136.5(4) . .
C27 C28 C29 C30 -39.2(5) . .
N8 C29 C30 C31 -0.3(4) . .
C28 C29 C30 C31 -169.3(4) . .
N8 C29 C30 C33 171.9(3) . .
C28 C29 C30 C33 2.9(6) . .
C29 C30 C31 C32 -0.4(4) . .
C33 C30 C31 C32 -172.8(3) . .
C30 C31 C32 N8 1.1(4) . .
C30 C31 C32 C34 179.2(4) . .
N5 C27 C35 N7 -26.4(4) . .
C28 C27 C35 N7 158.6(3) . .
N5 C27 C35 C36 139.8(4) . .
C28 C27 C35 C36 -35.1(5) . .
N7 C35 C36 C37 -1.2(4) . .
C27 C35 C36 C37 -168.9(3) . .
N7 C35 C36 C39 174.5(3) . .
C27 C35 C36 C39 6.8(6) . .
C35 C36 C37 C38 -0.2(4) . .
C39 C36 C37 C38 -176.1(3) . .
C36 C37 C38 N7 1.6(4) . .
C36 C37 C38 C40 -179.9(4) . .
C41 C41 C42 C43 1.8(11) 2 .
C41 C42 C43 N9 -176.1(5) . .
C41 C42 C43 C43 1.8(8) . 2
N9 C44 C45 N10 -34.6(5) . .
C44 C44 C45 N10 148.9(4) 2 .
N9 C44 C45 C46 138.2(4) . .
C44 C44 C45 C46 -38.3(7) 2 .
N10 C45 C46 C47 -0.4(4) . .
C44 C45 C46 C47 -173.8(4) . .
N10 C45 C46 C49 172.7(5) . .
C44 C45 C46 C49 -0.7(8) . .
C45 C46 C47 C48 -0.3(5) . .
C49 C46 C47 C48 -174.2(5) . .
C46 C47 C48 N10 0.9(5) . .
C46 C47 C48 C50 177.8(5) . .
C7 C8 N1 C1 9.8(5) . .
C9 C8 N1 C1 -166.3(3) . .
C2 C1 N1 C8 179.8(3) . .
C6 C1 N1 C8 4.7(5) . .
C8 C7 N2 C6 8.6(5) . .
C15 C7 N2 C6 -168.0(3) . .
C5 C6 N2 C7 180.0(3) . .
C1 C6 N2 C7 5.9(5) . .
C11 C12 N3 C9 0.8(4) . .
C14 C12 N3 C9 -178.5(4) . .
C10 C9 N3 C12 -1.0(4) . .
C8 C9 N3 C12 170.6(3) . .
C16 C15 N4 C18 0.9(4) . .
C7 C15 N4 C18 174.9(3) . .
C17 C18 N4 C15 -1.7(4) . .
C19 C18 N4 C15 175.6(3) . .
C28 C27 N5 C26 9.8(4) . .
C35 C27 N5 C26 -165.3(3) . .
C25 C26 N5 C27 -179.5(3) . .
C21 C26 N5 C27 4.9(5) . .
C29 C28 N6 C21 -163.4(3) . .
C27 C28 N6 C21 12.5(4) . .
C26 C21 N6 C28 2.2(5) . .
C22 C21 N6 C28 179.4(3) . .
C37 C38 N7 C35 -2.4(4) . .
C40 C38 N7 C35 179.0(3) . .
C36 C35 N7 C38 2.3(4) . .
C27 C35 N7 C38 171.4(3) . .
C31 C32 N8 C29 -1.3(4) . .
C34 C32 N8 C29 -179.7(3) . .
C30 C29 N8 C32 1.0(4) . .
C28 C29 N8 C32 171.5(3) . .
C44 C44 N9 C43 8.6(6) 2 .
C45 C44 N9 C43 -168.0(3) . .
C43 C43 N9 C44 2.0(7) 2 .
C42 C43 N9 C44 179.9(4) . .
C46 C45 N10 C48 1.0(4) . .
C44 C45 N10 C48 175.2(3) . .
C47 C48 N10 C45 -1.2(5) . .
C50 C48 N10 C45 -178.5(4) . .

loop_
_platon_squeeze_void_nr
_platon_squeeze_void_average_x
_platon_squeeze_void_average_y
_platon_squeeze_void_average_z
_platon_squeeze_void_volume
_platon_squeeze_void_count_electrons
_platon_squeeze_void_content
1 0.500 -0.166 0.250 471 141 ' '
2 0.500 0.165 0.750 471 143 ' '
3 0.000 0.500 0.000 274 72 ' '
4 1.000 0.500 0.500 274 72 ' '
5 0.097 0.249 0.712 13 0 ' '
6 0.903 0.249 0.788 13 0 ' '
7 0.097 0.751 0.212 13 1 ' '
8 0.903 0.751 0.288 13 0 ' '
